data_7704381
loop_
_publ_author_name
'Gyton, Matthew R.'
'Kynman, Amy E.'
'Leforestier, Baptiste'
'Gallo, Angelo'
'Lewandowski, J\'ozef R'
'Chaplin, Adrian B.'

_publ_section_title
;
 Isolation and structural characterisation of rhodium(iii)
 \h<sup>2</sup>-fluoroarene complexes: experimental verification of
 predicted regioselectivity.
;
_journal_issue 18
_journal_name_full 'Dalton transactions (Cambridge, England : 2003)'
_journal_page_first 5791
_journal_page_last 5793
_journal_paper_doi 10.1039/d0dt01137a
_journal_volume 49
_journal_year 2020
_chemical_formula_moiety 'C31 H25 F2 N5 Rh, C32 H12 B F24'
_chemical_formula_sum 'C63 H37 B F26 N5 Rh'
_chemical_formula_weight 1471.69
_chemical_melting_point ?
_space_group_crystal_system triclinic
_space_group_IT_number 2
_space_group_name_Hall '-P 1'
_space_group_name_H-M_alt 'P -1'
_atom_sites_solution_hydrogens geom
_atom_sites_solution_primary dual
_atom_sites_solution_secondary difmap
_audit_creation_date 2020-02-14
_audit_creation_method
;
Olex2 1.2
(compiled 2018.05.29 svn.r3510 for OlexSys, GUI svn.r5506)
;
_audit_update_record
;
2020-03-04 deposited with the CCDC.	2020-04-03 downloaded from the CCDC.
;
_cell_angle_alpha 106.1393(11)
_cell_angle_beta 100.4017(10)
_cell_angle_gamma 91.6652(10)
_cell_formula_units_Z 2
_cell_length_a 11.99374(14)
_cell_length_b 12.79924(16)
_cell_length_c 20.3888(2)
_cell_measurement_reflns_used 44379
_cell_measurement_temperature 150(2)
_cell_measurement_theta_max 73.4790
_cell_measurement_theta_min 3.5590
_cell_volume 2946.72(6)
_computing_cell_refinement 'CrysAlisPro 1.171.40.69a (Rigaku OD, 2020)'
_computing_data_collection 'CrysAlisPro 1.171.40.69a (Rigaku OD, 2020)'
_computing_data_reduction 'CrysAlisPro 1.171.40.69a (Rigaku OD, 2020)'
_computing_molecular_graphics 'Olex2 (Dolomanov et al., 2009)'
_computing_publication_material 'Olex2 (Dolomanov et al., 2009)'
_computing_structure_refinement 'ShelXL (Sheldrick, 2015)'
_computing_structure_solution 'ShelXT (Sheldrick, 2015)'
_diffrn_ambient_environment N~2~
_diffrn_ambient_temperature 150(2)
_diffrn_detector 'CCD plate'
_diffrn_detector_area_resol_mean 5.3046
_diffrn_detector_type AtlasS2
_diffrn_measured_fraction_theta_full 0.998
_diffrn_measured_fraction_theta_max 0.998
_diffrn_measurement_details
;
List of Runs (angles in degrees, time in seconds):

  # Type    Start    End  Width  t~exp~   \w     \q     \k     \f   Frames
#--------------------------------------------------------------------------
  1  \w    -66.00  33.00   1.00    1.00    --  -41.94  37.00  60.00   99
  2  \w   -116.00 -18.00   1.00    1.00    --  -41.94 -37.00-120.00   98
  3  \w    -75.00  34.00   1.00    1.00    --  -41.94  77.00 150.00  109
  4  \w      8.00  42.00   1.00    1.00    --   41.94  82.00-126.49   34
  5  \w      6.00  83.00   1.00    1.00    --   41.94 -99.00  90.00   77
  6  \w     34.00 112.00   1.00    3.00    --  107.00-125.00  60.00   78
  7  \w     24.00 107.00   1.00    3.00    --  107.00 -94.00 -90.00   83
  8  \w    103.00 178.00   1.00    3.00    --  107.00  77.00-120.00   75
  9  \w     77.00 178.00   1.00    3.00    --  107.00  65.00 -82.92  101
 10  \w    103.00 178.00   1.00    3.00    --  107.00  77.00-180.00   75
 11  \w     97.00 178.00   1.00    3.00    --  107.00 125.00 -90.00   81
 12  \w     24.00 107.00   1.00    3.00    --  107.00 -94.00 120.00   83
 13  \w     34.00 133.00   1.00    3.00    --  107.00 -45.00 -60.00   99
 14  \w     34.00 112.00   1.00    3.00    --  107.00-125.00 120.00   78
 15  \w     24.00 107.00   1.00    3.00    --  107.00 -94.00-180.00   83
 16  \w     24.00 107.00   1.00    3.00    --  107.00 -94.00-120.00   83
 17  \w     24.00 107.00   1.00    3.00    --  107.00 -94.00  60.00   83
 18  \w    103.00 178.00   1.00    3.00    --  107.00  80.00 -22.00   75
 19  \w     34.00 112.00   1.00    3.00    --  107.00-125.00 -30.00   78
 20  \w     24.00 107.00   1.00    3.00    --  107.00 -94.00  30.00   83
 21  \w    103.00 178.00   1.00    3.00    --  107.00  77.00-150.00   75
 22  \w     24.00 107.00   1.00    3.00    --  107.00 -94.00 -60.00   83
 23  \w     34.00 133.00   1.00    3.00    --  107.00 -45.00  60.00   99
 24  \w    103.00 178.00   1.00    3.00    --  107.00  77.00 -90.00   75
 25  \w     34.00 112.00   1.00    3.00    --  107.00-125.00  30.00   78
 26  \w     81.00 178.00   1.00    3.00    --  107.00  45.00 -30.00   97
 27  \w     35.00 136.00   1.00    3.00    --  107.00 -61.00 -90.00  101
 28  \w     35.00 136.00   1.00    3.00    --  107.00 -61.00 120.00  101
 29  \w   -116.00 -18.00   1.00    1.00    --  -41.94 -37.00 120.00   98
 30  \w    -87.00  -6.00   1.00    1.00    --  -41.94 125.00-150.00   81
 31  \w   -114.00 -14.00   1.00    1.00    --  -41.94 -57.00  60.00  100
 32  \w      8.00  34.00   1.00    1.00    --   41.94  83.00 -10.07   26
 33  \w      9.00  42.00   1.00    1.00    --   41.94  80.00  23.85   33
 34  \w      7.00  33.00   1.00    1.00    --   41.94  84.00-174.45   26
 35  \w     81.00 178.00   1.00    3.00    --  107.00  45.00  90.00   97
 36  \w     78.00 178.00   1.00    3.00    --  107.00  61.00-150.00  100
 37  \w     78.00 178.00   1.00    3.00    --  107.00  61.00  30.00  100
 38  \w     78.00 178.00   1.00    3.00    --  107.00  61.00 150.00  100
;
_diffrn_measurement_device 'four-circle diffractometer'
_diffrn_measurement_device_type 'SuperNova, Dual, Cu at home/near, AtlasS2'
_diffrn_measurement_method '\w scans'
_diffrn_orient_matrix_type 'CrysAlisPro convention (1999,Acta A55,543-557)'
_diffrn_orient_matrix_UB_11 0.1265624000
_diffrn_orient_matrix_UB_12 0.0346733000
_diffrn_orient_matrix_UB_13 0.0065821000
_diffrn_orient_matrix_UB_21 0.0024171000
_diffrn_orient_matrix_UB_22 -0.0885433000
_diffrn_orient_matrix_UB_23 -0.0685220000
_diffrn_orient_matrix_UB_31 -0.0339347000
_diffrn_orient_matrix_UB_32 0.0822778000
_diffrn_orient_matrix_UB_33 -0.0411950000
_diffrn_radiation_monochromator mirror
_diffrn_radiation_probe x-ray
_diffrn_radiation_type CuK\a
_diffrn_radiation_wavelength 1.54184
_diffrn_reflns_av_R_equivalents 0.0327
_diffrn_reflns_av_unetI/netI 0.0241
_diffrn_reflns_Laue_measured_fraction_full 0.998
_diffrn_reflns_Laue_measured_fraction_max 0.998
_diffrn_reflns_limit_h_max 14
_diffrn_reflns_limit_h_min -14
_diffrn_reflns_limit_k_max 15
_diffrn_reflns_limit_k_min -15
_diffrn_reflns_limit_l_max 24
_diffrn_reflns_limit_l_min -24
_diffrn_reflns_number 57270
_diffrn_reflns_point_group_measured_fraction_full 0.998
_diffrn_reflns_point_group_measured_fraction_max 0.998
_diffrn_reflns_theta_full 67.684
_diffrn_reflns_theta_max 70.073
_diffrn_reflns_theta_min 6.500
_diffrn_source 'micro-focus sealed X-ray tube'
_diffrn_source_type 'SuperNova (Cu) X-ray Source'
_exptl_absorpt_coefficient_mu 3.519
_exptl_absorpt_correction_T_max 1.00000
_exptl_absorpt_correction_T_min 0.52748
_exptl_absorpt_correction_type multi-scan
_exptl_absorpt_process_details
;
CrysAlisPro 1.171.40.69a (Rigaku Oxford Diffraction, 2020)
Empirical absorption correction using spherical harmonics,
 implemented in SCALE3 ABSPACK scaling algorithm.
;
_exptl_crystal_colour yellow
_exptl_crystal_colour_primary yellow
_exptl_crystal_density_diffrn 1.659
_exptl_crystal_density_meas ?
_exptl_crystal_description block
_exptl_crystal_F_000 1468
_exptl_crystal_recrystallization_method 'Crystals grown from 1,3-F2C6H4-cyclohexane at 293 K'
_exptl_crystal_size_max 0.35
_exptl_crystal_size_mid 0.186
_exptl_crystal_size_min 0.119
_refine_diff_density_max 0.659
_refine_diff_density_min -0.929
_refine_diff_density_rms 0.079
_refine_ls_extinction_method none
_refine_ls_goodness_of_fit_ref 1.043
_refine_ls_hydrogen_treatment constr
_refine_ls_matrix_type full
_refine_ls_number_parameters 951
_refine_ls_number_reflns 11176
_refine_ls_number_restraints 453
_refine_ls_restrained_S_all 1.156
_refine_ls_R_factor_all 0.0324
_refine_ls_R_factor_gt 0.0303
_refine_ls_shift/su_max 0.002
_refine_ls_shift/su_mean 0.000
_refine_ls_structure_factor_coef Fsqd
_refine_ls_weighting_details 'w=1/[\s^2^(Fo^2^)+(0.0406P)^2^+2.3717P] where P=(Fo^2^+2Fc^2^)/3'
_refine_ls_weighting_scheme calc
_refine_ls_wR_factor_gt 0.0768
_refine_ls_wR_factor_ref 0.0776
_reflns_Friedel_coverage 0.000
_reflns_number_gt 10938
_reflns_number_total 11176
_reflns_threshold_expression 'I > 2\s(I)'
_cod_data_source_file d0dt01137a3.cif
_cod_data_source_block 0568abc19s
_cod_depositor_comments
;
The following automatic conversions were performed:

data item '_chemical_melting_point' value 'not measured' was changed
to '?' -- the value is undefined or not given.

data item '_exptl_crystal_density_meas' value 'not measured' was
changed to '?' -- the value is perceived as not measured.

Automatic conversion script
Id: cif_fix_values 7556 2019-12-06 15:28:31Z antanas 
;
_cod_database_code 7704381
_shelx_shelxl_version_number 2014/7
_shelx_space_group_comment
;
The symmetry employed for this shelxl refinement is uniquely defined
by the following loop, which should always be used as a source of
symmetry information in preference to the above space-group names.
They are only intended as comments.
;
_olex2_refinement_description
;
1. Fixed Uiso
 At 1.2 times of:
  All C(H) groups
 At 1.5 times of:
  All C(H,H,H) groups
2. Restrained distances
 C207-F1 \\sim C207-F2 \\sim C207-F3 \\sim C207-F1A \\sim C207-F2A \\sim
C207-F3A
 with sigma of 0.01
 F1-F2 \\sim F2-F3 \\sim F3-F1 \\sim F1A-F2A \\sim F2A-F3A \\sim F3A-F1A
 with sigma of 0.01
 C203-F1 \\sim C203-F2 \\sim C203-F3 \\sim C203-F1A \\sim C203-F2A \\sim
C203-F3A
 with sigma of 0.01
 C223-F13 \\sim C223-F14 \\sim C223-F15 \\sim C223-F13A \\sim C223-F14A \\sim
C223-F15A
 with sigma of 0.01
 F13-F14 \\sim F14-F15 \\sim F15-F13 \\sim F13A-F14A \\sim F14A-F15A \\sim
F15A-F13A
 with sigma of 0.01
 C219-F13 \\sim C219-F14 \\sim C219-F15 \\sim C219-F13A \\sim C219-F14A \\sim
C219-F15A
 with sigma of 0.01
 C224-F16 \\sim C224-F17 \\sim C224-F18 \\sim C224-F16A \\sim C224-F17A \\sim
C224-F18A
 with sigma of 0.01
 F16-F17 \\sim F17-F18 \\sim F18-F16 \\sim F16A-F17A \\sim F17A-F18A \\sim
F18A-F16A
 with sigma of 0.01
 C221-F16 \\sim C221-F17 \\sim C221-F18 \\sim C221-F16A \\sim C221-F17A \\sim
C221-F18A
 with sigma of 0.01
3. Uiso/Uaniso restraints and constraints
F0AA \\sim F1AA \\sim F1 \\sim F1A \\sim F2 \\sim F2A \\sim F3 \\sim F3A \\sim
F4 \\sim F5 \\sim F6 \\sim F7 \\sim F8 \\sim F9 \\sim F10 \\sim F11 \\sim F12
\\sim F13 \\sim F13A \\sim F14 \\sim F14A \\sim F15 \\sim F15A \\sim F16 \\sim
F16A \\sim F17 \\sim F17A \\sim F18 \\sim F18A \\sim F19 \\sim F20 \\sim F21
\\sim F22 \\sim F23 \\sim F24: within 2A with sigma of 0.01 and sigma for
terminal atoms of 0.02
Uanis(F0AA) \\sim Ueq, Uanis(F1AA) \\sim Ueq, Uanis(F1) \\sim Ueq, Uanis(F1A)
\\sim Ueq, Uanis(F2) \\sim Ueq, Uanis(F2A) \\sim Ueq, Uanis(F3) \\sim Ueq,
Uanis(F3A) \\sim Ueq, Uanis(F4) \\sim Ueq, Uanis(F5) \\sim Ueq, Uanis(F6) \\sim
Ueq, Uanis(F7) \\sim Ueq, Uanis(F8) \\sim Ueq, Uanis(F9) \\sim Ueq, Uanis(F10)
\\sim Ueq, Uanis(F11) \\sim Ueq, Uanis(F12) \\sim Ueq, Uanis(F13) \\sim Ueq,
Uanis(F13A) \\sim Ueq, Uanis(F14) \\sim Ueq, Uanis(F14A) \\sim Ueq, Uanis(F15)
\\sim Ueq, Uanis(F15A) \\sim Ueq, Uanis(F16) \\sim Ueq, Uanis(F16A) \\sim Ueq,
Uanis(F17) \\sim Ueq, Uanis(F17A) \\sim Ueq, Uanis(F18) \\sim Ueq, Uanis(F18A)
\\sim Ueq, Uanis(F19) \\sim Ueq, Uanis(F20) \\sim Ueq, Uanis(F21) \\sim Ueq,
Uanis(F22) \\sim Ueq, Uanis(F23) \\sim Ueq, Uanis(F24) \\sim Ueq: with sigma of
0.005 and sigma for terminal atoms of 0.01
4. Others
 Sof(F13A)=Sof(F14A)=Sof(F15A)=1-FVAR(1)
 Sof(F13)=Sof(F14)=Sof(F15)=FVAR(1)
 Sof(F16A)=Sof(F17A)=Sof(F18A)=1-FVAR(2)
 Sof(F16)=Sof(F17)=Sof(F18)=FVAR(2)
 Sof(F1A)=Sof(F2A)=Sof(F3A)=1-FVAR(3)
 Sof(F1)=Sof(F2)=Sof(F3)=FVAR(3)
5.a Aromatic/amide H refined with riding coordinates:
 C2(H2), C4(H4), C5(H5), C6(H6), C8(H8), C9(H9), C10(H10), C11(H11), C14(H14),
 C15(H15), C16(H16), C17(H17), C22(H22), C23(H23), C24(H24), C29(H29), C30(H30),
  C34(H34), C35(H35), C202(H202), C204(H204), C206(H206), C210(H210),
 C212(H212), C214(H214), C218(H218), C220(H220), C222(H222), C226(H226),
 C228(H228), C230(H230)
5.b Idealised Me refined as rotating group:
 C36(H36A,H36B,H36C), C37(H37A,H37B,H37C)
;
_olex2_submission_special_instructions 'No special instructions were received'
_oxdiff_exptl_absorpt_empirical_details
;
Empirical correction (ABSPACK) includes:
- Absorption correction using spherical harmonics
- Frame scaling
;
_oxdiff_exptl_absorpt_empirical_full_max 1.436
_oxdiff_exptl_absorpt_empirical_full_min 0.748

loop_
_space_group_symop_operation_xyz
'x, y, z'
'-x, -y, -z'

loop_
_atom_site_label
_atom_site_type_symbol
_atom_site_fract_x
_atom_site_fract_y
_atom_site_fract_z
_atom_site_U_iso_or_equiv
_atom_site_adp_type
_atom_site_occupancy
_atom_site_site_symmetry_order
_atom_site_calc_flag
_atom_site_refinement_flags_posn
_atom_site_refinement_flags_adp
_atom_site_refinement_flags_occupancy
_atom_site_disorder_assembly
_atom_site_disorder_group
Rh1 Rh 0.71129(2) 0.18194(2) 0.26877(2) 0.01890(5) Uani 1 1 d . . . . .
F0AA F 1.03373(12) 0.08941(12) 0.26387(9) 0.0490(4) Uani 1 1 d . U . . .
F1AA F 0.94208(15) 0.29737(13) 0.10954(8) 0.0529(4) Uani 1 1 d . U . . .
N20 N 0.70708(13) 0.12357(13) 0.16402(8) 0.0227(3) Uani 1 1 d . . . . .
N26 N 0.78238(14) -0.02085(13) 0.19297(9) 0.0252(3) Uani 1 1 d . . . . .
N28 N 0.83015(14) -0.02463(14) 0.29867(9) 0.0278(3) Uani 1 1 d . . . . .
N31 N 0.62143(14) 0.27748(14) 0.16069(9) 0.0271(3) Uani 1 1 d . . . . .
N33 N 0.58190(15) 0.39222(14) 0.25102(10) 0.0304(4) Uani 1 1 d . . . . .
C1 C 0.98600(18) 0.17508(18) 0.24828(13) 0.0344(5) Uani 1 1 d . . . . .
C2 C 0.98827(19) 0.19036(18) 0.18478(13) 0.0351(5) Uani 1 1 d . . . . .
H2 H 1.0221 0.1414 0.1512 0.042 Uiso 1 1 calc R . . . .
C3 C 0.93864(19) 0.28091(19) 0.17181(12) 0.0346(5) Uani 1 1 d . . . . .
C4 C 0.88850(19) 0.35301(17) 0.21854(12) 0.0341(5) Uani 1 1 d . . . . .
H4 H 0.8560 0.4146 0.2079 0.041 Uiso 1 1 calc R . . . .
C5 C 0.88652(18) 0.33340(17) 0.28227(12) 0.0328(4) Uani 1 1 d . . . . .
H5 H 0.8515 0.3819 0.3153 0.039 Uiso 1 1 calc R . . . .
C6 C 0.93473(18) 0.24451(19) 0.29806(12) 0.0342(5) Uani 1 1 d . . . . .
H6 H 0.9331 0.2310 0.3414 0.041 Uiso 1 1 calc R . . . .
C7 C 0.56068(15) 0.10163(15) 0.26186(10) 0.0220(4) Uani 1 1 d . . . . .
C8 C 0.49425(17) 0.03327(16) 0.20084(11) 0.0265(4) Uani 1 1 d . . . . .
H8 H 0.5200 0.0206 0.1581 0.032 Uiso 1 1 calc R . . . .
C9 C 0.39041(18) -0.01637(17) 0.20236(12) 0.0324(4) Uani 1 1 d . . . . .
H9 H 0.3452 -0.0625 0.1606 0.039 Uiso 1 1 calc R . . . .
C10 C 0.35270(19) 0.00119(18) 0.26459(13) 0.0353(5) Uani 1 1 d . . . . .
H10 H 0.2811 -0.0318 0.2653 0.042 Uiso 1 1 calc R . . . .
C11 C 0.41955(19) 0.06703(19) 0.32591(12) 0.0337(5) Uani 1 1 d . . . . .
H11 H 0.3942 0.0773 0.3686 0.040 Uiso 1 1 calc R . . . .
C12 C 0.52332(17) 0.11803(16) 0.32531(10) 0.0256(4) Uani 1 1 d . . . . .
C13 C 0.59977(18) 0.19209(17) 0.38602(10) 0.0273(4) Uani 1 1 d . . . . .
C14 C 0.5784(2) 0.2234(2) 0.45351(12) 0.0392(5) Uani 1 1 d . . . . .
H14 H 0.5118 0.1937 0.4632 0.047 Uiso 1 1 calc R . . . .
C15 C 0.6539(2) 0.2976(2) 0.50634(12) 0.0455(6) Uani 1 1 d . . . . .
H15 H 0.6385 0.3196 0.5521 0.055 Uiso 1 1 calc R . . . .
C16 C 0.7519(2) 0.3399(2) 0.49265(11) 0.0398(5) Uani 1 1 d . . . . .
H16 H 0.8036 0.3908 0.5290 0.048 Uiso 1 1 calc R . . . .
C17 C 0.77472(19) 0.30789(18) 0.42567(11) 0.0317(4) Uani 1 1 d . . . . .
H17 H 0.8427 0.3367 0.4170 0.038 Uiso 1 1 calc R . . . .
C18 C 0.69917(17) 0.23398(16) 0.37090(10) 0.0253(4) Uani 1 1 d . . . . .
C21 C 0.74000(17) 0.02459(16) 0.13879(10) 0.0258(4) Uani 1 1 d . . . . .
C22 C 0.7287(2) -0.02331(19) 0.06814(11) 0.0365(5) Uani 1 1 d . . . . .
H22 H 0.7522 -0.0941 0.0500 0.044 Uiso 1 1 calc R . . . .
C23 C 0.6810(2) 0.0373(2) 0.02473(12) 0.0440(6) Uani 1 1 d . . . . .
H23 H 0.6737 0.0079 -0.0242 0.053 Uiso 1 1 calc R . . . .
C24 C 0.6438(2) 0.1395(2) 0.05089(12) 0.0397(5) Uani 1 1 d . . . . .
H24 H 0.6103 0.1800 0.0209 0.048 Uiso 1 1 calc R . . . .
C25 C 0.65766(17) 0.17984(17) 0.12226(11) 0.0273(4) Uani 1 1 d . . . . .
C27 C 0.78070(16) 0.03750(15) 0.26106(10) 0.0231(4) Uani 1 1 d . . . . .
C29 C 0.86325(19) -0.11955(18) 0.25677(13) 0.0347(5) Uani 1 1 d . . . . .
H29 H 0.9004 -0.1754 0.2723 0.042 Uiso 1 1 calc R . . . .
C30 C 0.83314(19) -0.11779(17) 0.19068(12) 0.0334(5) Uani 1 1 d . . . . .
H30 H 0.8442 -0.1719 0.1503 0.040 Uiso 1 1 calc R . . . .
C32 C 0.62949(16) 0.29812(16) 0.23212(10) 0.0241(4) Uani 1 1 d . . . . .
C34 C 0.5455(2) 0.43107(19) 0.19361(14) 0.0393(5) Uani 1 1 d . . . . .
H34 H 0.5096 0.4965 0.1945 0.047 Uiso 1 1 calc R . . . .
C35 C 0.57001(19) 0.36015(19) 0.13739(13) 0.0366(5) Uani 1 1 d . . . . .
H35 H 0.5554 0.3651 0.0910 0.044 Uiso 1 1 calc R . . . .
C36 C 0.8536(2) 0.0090(2) 0.37478(12) 0.0373(5) Uani 1 1 d . . . . .
H36A H 0.9252 0.0555 0.3923 0.056 Uiso 1 1 calc GR . . . .
H36B H 0.8599 -0.0558 0.3915 0.056 Uiso 1 1 calc GR . . . .
H36C H 0.7915 0.0497 0.3916 0.056 Uiso 1 1 calc GR . . . .
C37 C 0.5690(2) 0.44735(18) 0.32202(14) 0.0390(5) Uani 1 1 d . . . . .
H37A H 0.5847 0.3978 0.3509 0.058 Uiso 1 1 calc GR . . . .
H37B H 0.4911 0.4687 0.3215 0.058 Uiso 1 1 calc GR . . . .
H37C H 0.6227 0.5126 0.3412 0.058 Uiso 1 1 calc GR . . . .
F1 F 0.0765(3) 0.94450(16) 0.12500(12) 0.0668(9) Uani 0.850(6) 1 d D U P A 1
F1A F 0.0909(14) 0.8397(8) 0.0122(5) 0.066(4) Uani 0.150(6) 1 d D U P A 2
F2 F 0.15325(19) 0.85383(16) 0.04490(13) 0.0516(6) Uani 0.850(6) 1 d D U P A 1
F2A F -0.0398(6) 0.9052(7) 0.0639(7) 0.038(3) Uani 0.150(6) 1 d D U P A 2
F3 F -0.0230(2) 0.8705(2) 0.02292(19) 0.0699(10) Uani 0.850(6) 1 d D U P A 1
F3A F 0.1279(10) 0.9321(7) 0.1183(6) 0.060(4) Uani 0.150(6) 1 d D U P A 2
F4 F -0.14997(13) 0.41362(12) 0.00944(9) 0.0549(4) Uani 1 1 d . U . . .
F5 F -0.24946(13) 0.54637(14) 0.00182(9) 0.0557(4) Uani 1 1 d . U . . .
F6 F -0.23073(12) 0.49183(13) 0.09233(7) 0.0477(4) Uani 1 1 d . U . . .
F7 F 0.17013(17) 1.03809(11) 0.38829(8) 0.0541(4) Uani 1 1 d . U . . .
F8 F 0.28693(14) 0.98631(13) 0.46120(10) 0.0655(5) Uani 1 1 d . U . . .
F9 F 0.12143(14) 1.02601(11) 0.48139(7) 0.0464(4) Uani 1 1 d . U . . .
F10 F -0.12340(14) 0.70913(13) 0.45459(9) 0.0542(4) Uani 1 1 d . U . . .
F11 F -0.03858(14) 0.56170(13) 0.42585(9) 0.0530(4) Uani 1 1 d . U . . .
F12 F -0.16719(12) 0.59886(13) 0.35124(9) 0.0534(4) Uani 1 1 d . U . . .
F13 F 0.4284(2) 0.7160(4) 0.05950(15) 0.0883(13) Uani 0.771(5) 1 d D U P B 1
F13A F 0.6143(6) 0.6702(11) 0.1077(4) 0.083(3) Uani 0.229(5) 1 d D U P B 2
F14 F 0.5231(3) 0.5897(2) 0.07379(14) 0.0769(10) Uani 0.771(5) 1 d D U P B 1
F14A F 0.5111(11) 0.7915(5) 0.0929(4) 0.072(3) Uani 0.229(5) 1 d D U P B 2
F15 F 0.6012(3) 0.7489(4) 0.10968(14) 0.0964(15) Uani 0.771(5) 1 d D U P B 1
F15A F 0.4499(8) 0.6298(8) 0.0516(3) 0.078(3) Uani 0.229(5) 1 d D U P B 2
F16 F 0.5818(7) 0.7487(8) 0.4129(3) 0.062(2) Uani 0.539(19) 1 d D U P C 1
F16A F 0.6983(5) 0.8230(12) 0.3633(4) 0.076(2) Uani 0.461(19) 1 d D U P C 2
F17 F 0.5923(7) 0.9022(4) 0.3904(4) 0.072(2) Uani 0.539(19) 1 d D U P C 1
F17A F 0.5996(8) 0.7236(6) 0.4034(3) 0.0447(16) Uani 0.461(19) 1 d D U P C 2
F18 F 0.7039(3) 0.7824(6) 0.3559(3) 0.0468(13) Uani 0.539(19) 1 d D U P C 1
F18A F 0.5541(10) 0.8823(7) 0.4063(4) 0.079(3) Uani 0.461(19) 1 d D U P C 2
F19 F 0.27657(14) 0.27216(11) 0.06149(6) 0.0448(4) Uani 1 1 d . U . . .
F20 F 0.19712(13) 0.14823(12) 0.09416(8) 0.0525(4) Uani 1 1 d . U . . .
F21 F 0.37514(11) 0.18951(11) 0.12601(7) 0.0364(3) Uani 1 1 d . U . . .
F22 F 0.2398(2) 0.23479(12) 0.36023(9) 0.0684(6) Uani 1 1 d . U . . .
F23 F 0.18541(17) 0.38798(14) 0.40487(8) 0.0596(5) Uani 1 1 d . U . . .
F24 F 0.36072(17) 0.3720(2) 0.40786(10) 0.0899(8) Uani 1 1 d . U . . .
C201 C 0.10403(15) 0.64070(14) 0.16727(9) 0.0196(3) Uani 1 1 d . . . . .
C202 C 0.11457(16) 0.73536(15) 0.14622(9) 0.0212(4) Uani 1 1 d . . . . .
H202 H 0.1764 0.7883 0.1699 0.025 Uiso 1 1 calc R . . . .
C203 C 0.03783(16) 0.75431(15) 0.09200(10) 0.0229(4) Uani 1 1 d D . . . .
C204 C -0.05612(16) 0.68117(16) 0.05742(10) 0.0230(4) Uani 1 1 d . . . . .
H204 H -0.1085 0.6939 0.0201 0.028 Uiso 1 1 calc R . . . .
C205 C -0.07115(16) 0.58888(15) 0.07902(9) 0.0219(4) Uani 1 1 d . . . . .
C206 C 0.00863(16) 0.56837(15) 0.13218(9) 0.0210(4) Uani 1 1 d . . . . .
H206 H -0.0024 0.5033 0.1448 0.025 Uiso 1 1 calc R . . . .
C207 C 0.05881(17) 0.85561(17) 0.07122(11) 0.0311(4) Uani 1 1 d D . . . .
C208 C -0.17431(17) 0.51055(17) 0.04551(10) 0.0272(4) Uani 1 1 d . . . . .
C209 C 0.14238(15) 0.69556(14) 0.30222(9) 0.0199(3) Uani 1 1 d . . . . .
C210 C 0.17835(16) 0.80437(15) 0.33908(9) 0.0211(4) Uani 1 1 d . . . . .
H210 H 0.2359 0.8408 0.3251 0.025 Uiso 1 1 calc R . . . .
C211 C 0.13272(16) 0.86120(15) 0.39558(9) 0.0218(4) Uani 1 1 d . . . . .
C212 C 0.04895(16) 0.81151(16) 0.41830(10) 0.0234(4) Uani 1 1 d . . . . .
H212 H 0.0197 0.8493 0.4579 0.028 Uiso 1 1 calc R . . . .
C213 C 0.00928(16) 0.70446(16) 0.38115(10) 0.0242(4) Uani 1 1 d . . . . .
C214 C 0.05397(16) 0.64865(15) 0.32415(10) 0.0230(4) Uani 1 1 d . . . . .
H214 H 0.0236 0.5762 0.2992 0.028 Uiso 1 1 calc R . . . .
C215 C 0.17799(19) 0.97699(16) 0.43202(11) 0.0292(4) Uani 1 1 d . . . . .
C216 C -0.0794(2) 0.64496(19) 0.40398(13) 0.0363(5) Uani 1 1 d . . . . .
C217 C 0.32248(16) 0.67426(14) 0.23524(9) 0.0201(3) Uani 1 1 d . . . . .
C218 C 0.36115(16) 0.66838(15) 0.17337(10) 0.0222(4) Uani 1 1 d . . . . .
H218 H 0.3099 0.6397 0.1301 0.027 Uiso 1 1 calc R . . . .
C219 C 0.47231(17) 0.70332(16) 0.17357(11) 0.0264(4) Uani 1 1 d D . . . .
C220 C 0.55049(17) 0.74581(17) 0.23547(12) 0.0295(4) Uani 1 1 d . . . . .
H220 H 0.6258 0.7713 0.2357 0.035 Uiso 1 1 calc R . . . .
C221 C 0.51433(17) 0.74964(16) 0.29697(11) 0.0282(4) Uani 1 1 d D . . . .
C222 C 0.40384(17) 0.71429(15) 0.29675(10) 0.0240(4) Uani 1 1 d . . . . .
H222 H 0.3826 0.7173 0.3399 0.029 Uiso 1 1 calc R . . . .
C223 C 0.50841(18) 0.69383(19) 0.10588(12) 0.0377(5) Uani 1 1 d D . . . .
C224 C 0.59483(19) 0.79554(19) 0.36535(12) 0.0401(5) Uani 1 1 d D . . . .
C225 C 0.20936(15) 0.50064(14) 0.23557(9) 0.0196(3) Uani 1 1 d . . . . .
C226 C 0.22643(15) 0.41977(15) 0.17643(9) 0.0209(3) Uani 1 1 d . . . . .
H226 H 0.2169 0.4358 0.1331 0.025 Uiso 1 1 calc R . . . .
C227 C 0.25682(15) 0.31724(15) 0.17947(10) 0.0218(4) Uani 1 1 d . . . . .
C228 C 0.26883(16) 0.28810(15) 0.24135(10) 0.0243(4) Uani 1 1 d . . . . .
H228 H 0.2892 0.2177 0.2432 0.029 Uiso 1 1 calc R . . . .
C229 C 0.24979(16) 0.36607(16) 0.29990(10) 0.0241(4) Uani 1 1 d . . . . .
C230 C 0.22291(16) 0.46976(15) 0.29722(9) 0.0217(4) Uani 1 1 d . . . . .
H230 H 0.2133 0.5219 0.3388 0.026 Uiso 1 1 calc R . . . .
C231 C 0.27589(17) 0.23290(16) 0.11590(10) 0.0255(4) Uani 1 1 d . . . . .
C232 C 0.2605(2) 0.34042(18) 0.36824(11) 0.0328(5) Uani 1 1 d . . . . .
B200 B 0.19358(18) 0.62722(16) 0.23489(10) 0.0195(4) Uani 1 1 d . . . . .

loop_
_atom_site_aniso_label
_atom_site_aniso_U_11
_atom_site_aniso_U_22
_atom_site_aniso_U_33
_atom_site_aniso_U_23
_atom_site_aniso_U_13
_atom_site_aniso_U_12
Rh1 0.02010(8) 0.01788(7) 0.01896(8) 0.00419(5) 0.00612(5) 0.00198(5)
F0AA 0.0390(7) 0.0446(8) 0.0693(10) 0.0237(7) 0.0128(7) 0.0108(6)
F1AA 0.0717(10) 0.0480(8) 0.0453(8) 0.0177(7) 0.0229(7) -0.0060(7)
N20 0.0229(8) 0.0230(8) 0.0232(8) 0.0068(6) 0.0075(6) -0.0014(6)
N26 0.0270(8) 0.0217(8) 0.0273(8) 0.0041(6) 0.0106(6) 0.0038(6)
N28 0.0265(8) 0.0268(8) 0.0324(9) 0.0109(7) 0.0073(7) 0.0055(7)
N31 0.0255(8) 0.0277(8) 0.0319(9) 0.0146(7) 0.0057(7) 0.0007(7)
N33 0.0270(8) 0.0222(8) 0.0450(10) 0.0122(7) 0.0100(7) 0.0033(7)
C1 0.0253(10) 0.0295(11) 0.0480(13) 0.0109(9) 0.0075(9) -0.0021(8)
C2 0.0299(11) 0.0307(11) 0.0453(12) 0.0055(9) 0.0184(9) -0.0035(9)
C3 0.0361(11) 0.0330(11) 0.0360(11) 0.0102(9) 0.0120(9) -0.0098(9)
C4 0.0313(11) 0.0248(10) 0.0451(12) 0.0087(9) 0.0085(9) -0.0056(8)
C5 0.0295(10) 0.0272(10) 0.0368(11) 0.0011(9) 0.0087(9) -0.0062(8)
C6 0.0304(11) 0.0357(11) 0.0336(11) 0.0071(9) 0.0051(9) -0.0065(9)
C7 0.0210(9) 0.0187(8) 0.0296(9) 0.0105(7) 0.0072(7) 0.0035(7)
C8 0.0270(10) 0.0246(9) 0.0288(10) 0.0084(8) 0.0068(8) 0.0012(8)
C9 0.0288(10) 0.0256(10) 0.0417(12) 0.0116(9) 0.0023(9) -0.0023(8)
C10 0.0281(10) 0.0328(11) 0.0521(13) 0.0219(10) 0.0113(9) -0.0028(9)
C11 0.0346(11) 0.0361(11) 0.0394(12) 0.0201(10) 0.0152(9) 0.0042(9)
C12 0.0289(10) 0.0239(9) 0.0295(10) 0.0132(8) 0.0106(8) 0.0067(8)
C13 0.0322(10) 0.0281(10) 0.0261(10) 0.0113(8) 0.0106(8) 0.0084(8)
C14 0.0446(13) 0.0495(14) 0.0297(11) 0.0158(10) 0.0160(10) 0.0063(11)
C15 0.0587(16) 0.0580(16) 0.0216(10) 0.0088(10) 0.0154(10) 0.0120(13)
C16 0.0493(14) 0.0410(13) 0.0235(10) 0.0023(9) 0.0029(9) 0.0076(10)
C17 0.0353(11) 0.0311(11) 0.0252(10) 0.0029(8) 0.0053(8) 0.0033(9)
C18 0.0302(10) 0.0236(9) 0.0231(9) 0.0062(7) 0.0076(8) 0.0079(8)
C21 0.0264(9) 0.0258(9) 0.0259(10) 0.0048(8) 0.0110(8) 0.0005(8)
C22 0.0458(13) 0.0351(12) 0.0264(10) 0.0010(9) 0.0140(9) 0.0018(10)
C23 0.0591(15) 0.0488(14) 0.0221(10) 0.0046(10) 0.0127(10) -0.0007(12)
C24 0.0487(13) 0.0477(14) 0.0265(11) 0.0171(10) 0.0073(9) 0.0005(11)
C25 0.0270(10) 0.0296(10) 0.0276(10) 0.0116(8) 0.0070(8) -0.0030(8)
C27 0.0220(9) 0.0230(9) 0.0251(9) 0.0070(7) 0.0071(7) 0.0008(7)
C29 0.0342(11) 0.0268(10) 0.0480(13) 0.0150(9) 0.0127(10) 0.0104(9)
C30 0.0344(11) 0.0227(10) 0.0445(12) 0.0048(9) 0.0182(9) 0.0069(8)
C32 0.0202(9) 0.0225(9) 0.0317(10) 0.0101(8) 0.0072(7) 0.0011(7)
C34 0.0339(11) 0.0303(11) 0.0618(15) 0.0263(11) 0.0085(10) 0.0068(9)
C35 0.0340(11) 0.0354(12) 0.0474(13) 0.0257(10) 0.0048(10) 0.0012(9)
C36 0.0425(12) 0.0392(12) 0.0317(11) 0.0158(10) 0.0019(9) 0.0076(10)
C37 0.0384(12) 0.0254(10) 0.0544(14) 0.0069(10) 0.0190(11) 0.0073(9)
F1 0.129(2) 0.0191(9) 0.0596(13) 0.0096(8) 0.0386(15) 0.0063(12)
F1A 0.089(8) 0.061(6) 0.071(6) 0.036(5) 0.046(6) 0.014(5)
F2 0.0495(12) 0.0505(11) 0.0738(15) 0.0388(10) 0.0279(11) 0.0040(9)
F2A 0.039(4) 0.035(4) 0.058(6) 0.038(4) 0.012(4) 0.014(3)
F3 0.0502(12) 0.0714(16) 0.099(2) 0.0684(17) -0.0237(13) -0.0118(11)
F3A 0.057(6) 0.037(5) 0.075(7) 0.035(5) -0.039(5) -0.024(4)
F4 0.0415(8) 0.0366(8) 0.0670(10) -0.0160(7) 0.0102(7) -0.0066(6)
F5 0.0395(8) 0.0608(10) 0.0645(10) 0.0360(8) -0.0204(7) -0.0161(7)
F6 0.0366(7) 0.0646(9) 0.0408(7) 0.0129(7) 0.0117(6) -0.0173(7)
F7 0.1000(13) 0.0226(6) 0.0436(8) 0.0096(6) 0.0256(8) -0.0050(7)
F8 0.0431(9) 0.0388(8) 0.0842(12) -0.0155(8) -0.0115(8) -0.0031(7)
F9 0.0715(10) 0.0261(6) 0.0399(7) -0.0065(5) 0.0324(7) -0.0001(6)
F10 0.0581(9) 0.0457(8) 0.0625(10) 0.0019(7) 0.0441(8) -0.0024(7)
F11 0.0554(9) 0.0439(8) 0.0766(11) 0.0336(8) 0.0309(8) 0.0025(7)
F12 0.0312(7) 0.0533(9) 0.0688(10) 0.0042(8) 0.0156(7) -0.0104(6)
F13 0.0738(18) 0.171(4) 0.0624(17) 0.083(2) 0.0365(14) 0.055(2)
F13A 0.058(5) 0.143(7) 0.070(5) 0.039(5) 0.047(4) 0.045(5)
F14 0.124(3) 0.0670(16) 0.0525(15) 0.0132(12) 0.0532(16) 0.0286(17)
F14A 0.127(7) 0.063(4) 0.054(4) 0.033(3) 0.058(4) 0.018(4)
F15 0.088(2) 0.134(3) 0.0564(15) 0.0049(18) 0.0367(15) -0.070(2)
F15A 0.086(6) 0.096(6) 0.034(4) -0.013(4) 0.028(4) -0.061(5)
F16 0.059(3) 0.093(4) 0.028(2) 0.017(2) -0.0010(18) -0.017(3)
F16A 0.054(3) 0.105(6) 0.063(3) 0.039(4) -0.017(2) -0.047(3)
F17 0.064(3) 0.039(2) 0.075(3) -0.0142(19) -0.032(2) 0.0059(19)
F17A 0.050(3) 0.052(3) 0.028(2) 0.014(2) -0.0043(19) 0.002(2)
F18 0.0236(17) 0.058(3) 0.054(2) 0.0176(19) -0.0079(13) 0.0021(15)
F18A 0.085(5) 0.051(3) 0.060(3) -0.016(2) -0.038(3) 0.003(3)
F19 0.0771(10) 0.0375(7) 0.0237(6) 0.0087(5) 0.0160(6) 0.0278(7)
F20 0.0450(8) 0.0393(8) 0.0552(9) -0.0206(7) 0.0202(7) -0.0140(6)
F21 0.0365(7) 0.0357(7) 0.0359(7) 0.0058(5) 0.0087(5) 0.0184(5)
F22 0.1418(18) 0.0314(8) 0.0482(9) 0.0235(7) 0.0397(10) 0.0176(9)
F23 0.0986(13) 0.0598(10) 0.0405(8) 0.0277(7) 0.0397(9) 0.0350(9)
F24 0.0626(11) 0.161(2) 0.0570(11) 0.0723(14) -0.0192(9) -0.0267(13)
C201 0.0228(9) 0.0184(8) 0.0177(8) 0.0032(7) 0.0074(7) 0.0038(7)
C202 0.0223(9) 0.0177(8) 0.0226(9) 0.0030(7) 0.0059(7) 0.0024(7)
C203 0.0243(9) 0.0210(9) 0.0260(9) 0.0082(7) 0.0085(7) 0.0062(7)
C204 0.0226(9) 0.0258(9) 0.0220(9) 0.0075(7) 0.0060(7) 0.0061(7)
C205 0.0216(9) 0.0226(9) 0.0203(8) 0.0026(7) 0.0071(7) 0.0023(7)
C206 0.0249(9) 0.0183(8) 0.0211(8) 0.0055(7) 0.0080(7) 0.0021(7)
C207 0.0310(10) 0.0289(10) 0.0366(11) 0.0155(9) 0.0049(9) 0.0034(8)
C208 0.0256(10) 0.0294(10) 0.0257(9) 0.0060(8) 0.0055(8) 0.0007(8)
C209 0.0237(9) 0.0176(8) 0.0181(8) 0.0050(7) 0.0033(7) 0.0040(7)
C210 0.0264(9) 0.0187(8) 0.0198(8) 0.0068(7) 0.0061(7) 0.0025(7)
C211 0.0273(9) 0.0175(8) 0.0202(8) 0.0048(7) 0.0043(7) 0.0047(7)
C212 0.0267(9) 0.0231(9) 0.0218(9) 0.0060(7) 0.0085(7) 0.0083(7)
C213 0.0230(9) 0.0226(9) 0.0292(10) 0.0083(8) 0.0085(7) 0.0046(7)
C214 0.0239(9) 0.0183(8) 0.0255(9) 0.0039(7) 0.0052(7) 0.0025(7)
C215 0.0374(11) 0.0221(9) 0.0266(10) 0.0012(8) 0.0118(8) 0.0023(8)
C216 0.0344(11) 0.0312(11) 0.0456(13) 0.0063(10) 0.0213(10) 0.0018(9)
C217 0.0247(9) 0.0139(8) 0.0220(9) 0.0048(7) 0.0056(7) 0.0036(7)
C218 0.0256(9) 0.0187(8) 0.0219(9) 0.0050(7) 0.0050(7) 0.0037(7)
C219 0.0284(10) 0.0239(9) 0.0311(10) 0.0115(8) 0.0106(8) 0.0048(8)
C220 0.0234(9) 0.0280(10) 0.0394(11) 0.0132(9) 0.0068(8) 0.0006(8)
C221 0.0278(10) 0.0249(10) 0.0300(10) 0.0088(8) -0.0002(8) 0.0010(8)
C222 0.0287(10) 0.0217(9) 0.0217(9) 0.0067(7) 0.0045(7) 0.0027(7)
C223 0.0351(12) 0.0472(13) 0.0362(12) 0.0150(10) 0.0158(10) 0.0055(10)
C224 0.0332(12) 0.0403(13) 0.0400(13) 0.0095(10) -0.0058(10) -0.0044(10)
C225 0.0192(8) 0.0179(8) 0.0210(8) 0.0046(7) 0.0041(7) -0.0001(7)
C226 0.0219(9) 0.0205(9) 0.0199(8) 0.0053(7) 0.0046(7) 0.0010(7)
C227 0.0203(8) 0.0203(9) 0.0229(9) 0.0035(7) 0.0039(7) 0.0025(7)
C228 0.0275(9) 0.0179(8) 0.0276(9) 0.0075(7) 0.0039(7) 0.0034(7)
C229 0.0260(9) 0.0238(9) 0.0231(9) 0.0084(7) 0.0043(7) 0.0008(7)
C230 0.0251(9) 0.0201(9) 0.0197(8) 0.0041(7) 0.0061(7) 0.0022(7)
C231 0.0274(10) 0.0218(9) 0.0255(9) 0.0038(8) 0.0048(7) 0.0047(7)
C232 0.0472(13) 0.0271(10) 0.0280(10) 0.0126(8) 0.0093(9) 0.0080(9)
B200 0.0239(10) 0.0165(9) 0.0175(9) 0.0034(7) 0.0047(7) 0.0019(7)

loop_
_atom_type_symbol
_atom_type_description
_atom_type_scat_dispersion_real
_atom_type_scat_dispersion_imag
_atom_type_scat_source
C C 0.0181 0.0091 'International Tables Vol C Tables 4.2.6.8 and 6.1.1.4'
H H 0.0000 0.0000 'International Tables Vol C Tables 4.2.6.8 and 6.1.1.4'
B B 0.0090 0.0039 'International Tables Vol C Tables 4.2.6.8 and 6.1.1.4'
F F 0.0727 0.0534 'International Tables Vol C Tables 4.2.6.8 and 6.1.1.4'
N N 0.0311 0.0180 'International Tables Vol C Tables 4.2.6.8 and 6.1.1.4'
Rh Rh 0.0927 3.6045 'International Tables Vol C Tables 4.2.6.8 and 6.1.1.4'

loop_
_exptl_crystal_face_index_h
_exptl_crystal_face_index_k
_exptl_crystal_face_index_l
_exptl_crystal_face_perp_dist
-1 7 -8 0.1305
2 -8 3 0.1326
3 7 -9 0.0826
6 5 -6 0.0785
5 -5 7 0.1378
-5 -6 7 0.0834
-7 -3 3 0.0877
2 -2 -11 0.0715
0 -1 -12 0.0542
4 0 -12 0.0865
-5 6 3 0.1734
0 0 13 0.0514

loop_
_geom_angle_atom_site_label_1
_geom_angle_atom_site_label_2
_geom_angle_atom_site_label_3
_geom_angle
_geom_angle_site_symmetry_1
_geom_angle_site_symmetry_3
_geom_angle_publ_flag
N20 Rh1 C5 90.74(6) . . ?
N20 Rh1 C6 93.25(7) . . ?
C6 Rh1 C5 29.47(7) . . ?
C7 Rh1 N20 93.03(7) . . ?
C7 Rh1 C5 166.39(7) . . ?
C7 Rh1 C6 162.54(7) . . ?
C7 Rh1 C18 81.42(8) . . ?
C7 Rh1 C27 87.20(7) . . ?
C7 Rh1 C32 90.37(7) . . ?
C18 Rh1 N20 174.35(7) . . ?
C18 Rh1 C5 94.42(8) . . ?
C18 Rh1 C6 92.38(8) . . ?
C18 Rh1 C32 100.69(8) . . ?
C27 Rh1 N20 77.77(7) . . ?
C27 Rh1 C5 106.38(7) . . ?
C27 Rh1 C6 78.24(7) . . ?
C27 Rh1 C18 102.90(7) . . ?
C27 Rh1 C32 155.64(8) . . ?
C32 Rh1 N20 78.16(7) . . ?
C32 Rh1 C5 77.61(7) . . ?
C32 Rh1 C6 106.87(7) . . ?
C21 N20 Rh1 119.03(13) . . ?
C21 N20 C25 121.65(17) . . ?
C25 N20 Rh1 118.73(13) . . ?
C27 N26 C21 119.06(16) . . ?
C27 N26 C30 110.72(17) . . ?
C30 N26 C21 130.15(17) . . ?
C27 N28 C29 111.64(18) . . ?
C27 N28 C36 122.99(18) . . ?
C29 N28 C36 125.21(18) . . ?
C32 N31 C25 119.63(16) . . ?
C32 N31 C35 110.98(18) . . ?
C35 N31 C25 129.29(19) . . ?
C32 N33 C34 110.96(19) . . ?
C32 N33 C37 124.71(18) . . ?
C34 N33 C37 124.34(19) . . ?
F0AA C1 C2 119.2(2) . . ?
F0AA C1 C6 117.9(2) . . ?
C2 C1 C6 122.9(2) . . ?
C1 C2 C3 116.6(2) . . ?
F1AA C3 C2 116.9(2) . . ?
F1AA C3 C4 119.6(2) . . ?
C4 C3 C2 123.5(2) . . ?
C3 C4 C5 118.0(2) . . ?
C4 C5 Rh1 110.45(14) . . ?
C6 C5 Rh1 73.07(12) . . ?
C6 C5 C4 121.0(2) . . ?
C1 C6 Rh1 108.38(14) . . ?
C5 C6 Rh1 77.46(13) . . ?
C5 C6 C1 117.9(2) . . ?
C8 C7 Rh1 125.41(14) . . ?
C8 C7 C12 119.61(18) . . ?
C12 C7 Rh1 114.97(14) . . ?
C9 C8 C7 120.19(19) . . ?
C10 C9 C8 120.2(2) . . ?
C9 C10 C11 120.00(19) . . ?
C10 C11 C12 120.6(2) . . ?
C7 C12 C13 114.85(17) . . ?
C11 C12 C7 119.37(19) . . ?
C11 C12 C13 125.77(19) . . ?
C14 C13 C12 124.9(2) . . ?
C14 C13 C18 120.7(2) . . ?
C18 C13 C12 114.32(17) . . ?
C15 C14 C13 120.2(2) . . ?
C14 C15 C16 120.1(2) . . ?
C15 C16 C17 120.2(2) . . ?
C16 C17 C18 121.1(2) . . ?
C13 C18 Rh1 114.44(15) . . ?
C17 C18 Rh1 127.73(16) . . ?
C17 C18 C13 117.78(18) . . ?
N20 C21 N26 110.92(17) . . ?
N20 C21 C22 121.6(2) . . ?
C22 C21 N26 127.42(19) . . ?
C21 C22 C23 116.6(2) . . ?
C24 C23 C22 121.9(2) . . ?
C25 C24 C23 117.1(2) . . ?
N20 C25 N31 111.18(17) . . ?
N20 C25 C24 121.0(2) . . ?
C24 C25 N31 127.7(2) . . ?
N26 C27 Rh1 113.01(13) . . ?
N28 C27 Rh1 142.95(15) . . ?
N28 C27 N26 104.02(16) . . ?
C30 C29 N28 107.45(18) . . ?
C29 C30 N26 106.17(19) . . ?
N31 C32 Rh1 111.98(13) . . ?
N33 C32 Rh1 143.87(16) . . ?
N33 C32 N31 104.10(17) . . ?
C35 C34 N33 108.10(19) . . ?
C34 C35 N31 105.9(2) . . ?
C202 C201 B200 119.55(16) . . ?
C206 C201 C202 115.94(16) . . ?
C206 C201 B200 124.19(16) . . ?
C203 C202 C201 122.27(17) . . ?
C202 C203 C204 120.94(17) . . ?
C202 C203 C207 118.46(17) . . ?
C204 C203 C207 120.59(17) . . ?
C205 C204 C203 117.99(17) . . ?
C204 C205 C206 120.77(17) . . ?
C204 C205 C208 119.79(17) . . ?
C206 C205 C208 119.44(17) . . ?
C201 C206 C205 122.00(17) . . ?
F1 C207 F2 104.3(2) . . ?
F1 C207 C203 112.30(19) . . ?
F1A C207 F2A 105.2(5) . . ?
F1A C207 F3A 108.9(5) . . ?
F1A C207 C203 115.1(4) . . ?
F2 C207 C203 111.73(17) . . ?
F2A C207 C203 109.2(4) . . ?
F3 C207 F1 108.6(2) . . ?
F3 C207 F2 105.3(2) . . ?
F3 C207 C203 113.91(18) . . ?
F3A C207 F2A 102.5(5) . . ?
F3A C207 C203 114.8(5) . . ?
F4 C208 F5 106.41(18) . . ?
F4 C208 F6 105.92(18) . . ?
F4 C208 C205 113.14(17) . . ?
F5 C208 F6 105.73(17) . . ?
F5 C208 C205 113.08(17) . . ?
F6 C208 C205 111.97(16) . . ?
C210 C209 C214 115.53(16) . . ?
C210 C209 B200 123.31(16) . . ?
C214 C209 B200 121.08(16) . . ?
C211 C210 C209 122.33(17) . . ?
C210 C211 C215 118.18(17) . . ?
C212 C211 C210 121.06(17) . . ?
C212 C211 C215 120.74(17) . . ?
C211 C212 C213 117.65(17) . . ?
C212 C213 C214 121.01(18) . . ?
C212 C213 C216 120.36(18) . . ?
C214 C213 C216 118.57(18) . . ?
C213 C214 C209 122.30(17) . . ?
F7 C215 F9 105.66(17) . . ?
F7 C215 C211 111.87(17) . . ?
F8 C215 F7 105.4(2) . . ?
F8 C215 F9 107.66(18) . . ?
F8 C215 C211 112.82(17) . . ?
F9 C215 C211 112.85(17) . . ?
F10 C216 F11 107.9(2) . . ?
F10 C216 F12 106.66(19) . . ?
F10 C216 C213 113.13(18) . . ?
F11 C216 F12 104.65(19) . . ?
F11 C216 C213 112.02(18) . . ?
F12 C216 C213 111.99(19) . . ?
C218 C217 B200 121.99(16) . . ?
C222 C217 C218 115.60(17) . . ?
C222 C217 B200 122.20(16) . . ?
C219 C218 C217 122.00(18) . . ?
C218 C219 C223 119.35(18) . . ?
C220 C219 C218 121.24(18) . . ?
C220 C219 C223 119.41(18) . . ?
C221 C220 C219 117.43(19) . . ?
C220 C221 C224 119.72(19) . . ?
C222 C221 C220 121.32(19) . . ?
C222 C221 C224 118.94(19) . . ?
C221 C222 C217 122.36(18) . . ?
F13 C223 F14 101.4(3) . . ?
F13 C223 C219 112.74(19) . . ?
F13A C223 F14A 102.0(5) . . ?
F13A C223 C219 112.3(4) . . ?
F14 C223 C219 111.02(19) . . ?
F14A C223 C219 110.6(3) . . ?
F15 C223 F13 109.0(3) . . ?
F15 C223 F14 105.8(3) . . ?
F15 C223 C219 115.7(2) . . ?
F15A C223 F13A 107.2(5) . . ?
F15A C223 F14A 104.8(5) . . ?
F15A C223 C219 118.4(3) . . ?
F16 C224 F17 109.5(4) . . ?
F16 C224 F18 106.0(4) . . ?
F16 C224 C221 114.6(4) . . ?
F16A C224 F17A 107.1(4) . . ?
F16A C224 F18A 108.2(4) . . ?
F16A C224 C221 117.1(4) . . ?
F17 C224 F18 104.2(3) . . ?
F17 C224 C221 112.4(3) . . ?
F17A C224 C221 110.2(3) . . ?
F18 C224 C221 109.4(3) . . ?
F18A C224 F17A 102.0(4) . . ?
F18A C224 C221 111.2(3) . . ?
C226 C225 B200 121.84(16) . . ?
C230 C225 C226 115.47(16) . . ?
C230 C225 B200 122.09(16) . . ?
C227 C226 C225 121.97(17) . . ?
C226 C227 C228 121.48(17) . . ?
C226 C227 C231 120.97(17) . . ?
C228 C227 C231 117.55(17) . . ?
C229 C228 C227 117.34(17) . . ?
C228 C229 C230 121.05(17) . . ?
C228 C229 C232 120.36(18) . . ?
C230 C229 C232 118.58(17) . . ?
C229 C230 C225 122.64(17) . . ?
F19 C231 C227 113.19(16) . . ?
F20 C231 F19 106.46(17) . . ?
F20 C231 C227 112.94(17) . . ?
F21 C231 F19 105.47(16) . . ?
F21 C231 F20 105.21(16) . . ?
F21 C231 C227 112.90(16) . . ?
F22 C232 F23 104.4(2) . . ?
F22 C232 C229 112.47(18) . . ?
F23 C232 C229 112.27(18) . . ?
F24 C232 F22 108.0(2) . . ?
F24 C232 F23 106.6(2) . . ?
F24 C232 C229 112.59(19) . . ?
C201 B200 C209 104.38(14) . . ?
C217 B200 C201 110.41(14) . . ?
C217 B200 C209 113.07(15) . . ?
C225 B200 C201 114.72(15) . . ?
C225 B200 C209 111.31(14) . . ?
C225 B200 C217 103.24(14) . . ?

loop_
_geom_bond_atom_site_label_1
_geom_bond_atom_site_label_2
_geom_bond_distance
_geom_bond_site_symmetry_2
_geom_bond_publ_flag
Rh1 N20 2.0478(16) . ?
Rh1 C5 2.740(2) . ?
Rh1 C6 2.685(2) . ?
Rh1 C7 2.0148(18) . ?
Rh1 C18 2.0358(19) . ?
Rh1 C27 2.0275(19) . ?
Rh1 C32 2.0420(19) . ?
F0AA C1 1.340(3) . ?
F1AA C3 1.351(3) . ?
N20 C21 1.329(3) . ?
N20 C25 1.334(3) . ?
N26 C21 1.410(3) . ?
N26 C27 1.386(2) . ?
N26 C30 1.391(3) . ?
N28 C27 1.332(3) . ?
N28 C29 1.392(3) . ?
N28 C36 1.462(3) . ?
N31 C25 1.405(3) . ?
N31 C32 1.391(3) . ?
N31 C35 1.392(3) . ?
N33 C32 1.336(3) . ?
N33 C34 1.400(3) . ?
N33 C37 1.462(3) . ?
C1 C2 1.367(3) . ?
C1 C6 1.398(3) . ?
C2 C3 1.386(3) . ?
C3 C4 1.368(3) . ?
C4 C5 1.394(3) . ?
C5 C6 1.381(3) . ?
C7 C8 1.395(3) . ?
C7 C12 1.408(3) . ?
C8 C9 1.391(3) . ?
C9 C10 1.385(3) . ?
C10 C11 1.389(3) . ?
C11 C12 1.392(3) . ?
C12 C13 1.469(3) . ?
C13 C14 1.395(3) . ?
C13 C18 1.411(3) . ?
C14 C15 1.382(4) . ?
C15 C16 1.384(4) . ?
C16 C17 1.392(3) . ?
C17 C18 1.400(3) . ?
C21 C22 1.380(3) . ?
C22 C23 1.392(4) . ?
C23 C24 1.389(4) . ?
C24 C25 1.379(3) . ?
C29 C30 1.337(3) . ?
C34 C35 1.335(4) . ?
F1 C207 1.323(3) . ?
F1A C207 1.294(5) . ?
F2 C207 1.336(3) . ?
F2A C207 1.362(5) . ?
F3 C207 1.317(3) . ?
F3A C207 1.308(5) . ?
F4 C208 1.325(3) . ?
F5 C208 1.333(2) . ?
F6 C208 1.333(2) . ?
F7 C215 1.333(3) . ?
F8 C215 1.321(3) . ?
F9 C215 1.337(2) . ?
F10 C216 1.330(3) . ?
F11 C216 1.338(3) . ?
F12 C216 1.348(3) . ?
F13 C223 1.316(3) . ?
F13A C223 1.311(5) . ?
F14 C223 1.344(3) . ?
F14A C223 1.348(5) . ?
F15 C223 1.279(3) . ?
F15A C223 1.253(5) . ?
F16 C224 1.303(5) . ?
F16A C224 1.291(5) . ?
F17 C224 1.321(4) . ?
F17A C224 1.355(4) . ?
F18 C224 1.365(4) . ?
F18A C224 1.354(5) . ?
F19 C231 1.340(2) . ?
F20 C231 1.336(2) . ?
F21 C231 1.335(2) . ?
F22 C232 1.326(3) . ?
F23 C232 1.327(3) . ?
F24 C232 1.304(3) . ?
C201 C202 1.403(3) . ?
C201 C206 1.397(3) . ?
C201 B200 1.641(3) . ?
C202 C203 1.387(3) . ?
C203 C204 1.389(3) . ?
C203 C207 1.500(3) . ?
C204 C205 1.388(3) . ?
C205 C206 1.399(3) . ?
C205 C208 1.498(3) . ?
C209 C210 1.399(3) . ?
C209 C214 1.403(3) . ?
C209 B200 1.642(3) . ?
C210 C211 1.393(3) . ?
C211 C212 1.387(3) . ?
C211 C215 1.496(3) . ?
C212 C213 1.390(3) . ?
C213 C214 1.391(3) . ?
C213 C216 1.502(3) . ?
C217 C218 1.404(3) . ?
C217 C222 1.400(3) . ?
C217 B200 1.641(3) . ?
C218 C219 1.393(3) . ?
C219 C220 1.389(3) . ?
C219 C223 1.494(3) . ?
C220 C221 1.388(3) . ?
C221 C222 1.387(3) . ?
C221 C224 1.499(3) . ?
C225 C226 1.405(3) . ?
C225 C230 1.403(3) . ?
C225 B200 1.640(3) . ?
C226 C227 1.387(3) . ?
C227 C228 1.397(3) . ?
C227 C231 1.497(3) . ?
C228 C229 1.387(3) . ?
C229 C230 1.388(3) . ?
C229 C232 1.503(3) . ?

loop_
_exptl_oxdiff_crystal_face_indexfrac_h
_exptl_oxdiff_crystal_face_indexfrac_k
_exptl_oxdiff_crystal_face_indexfrac_l
_exptl_oxdiff_crystal_face_x
_exptl_oxdiff_crystal_face_y
_exptl_oxdiff_crystal_face_z
-1.4982 7.2636 -8.4803 0.0064 -0.0657 0.9978
2.1914 -8.0332 2.5642 0.0157 0.5409 -0.8410
2.6245 7.0585 -8.8119 0.5189 -0.0148 0.8547
5.5836 5.4405 -6.3604 0.8534 -0.0324 0.5202
4.7951 -5.1021 7.1804 0.4772 -0.0287 -0.8783
-5.2129 -5.7677 6.8286 -0.8148 0.0302 -0.5790
-7.2839 -2.6285 2.5172 -0.9964 0.0426 -0.0728
1.5323 -2.3016 -11.1964 0.0404 0.9747 0.2199
-0.2638 -1.3443 -11.6001 -0.1563 0.9132 0.3762
3.9533 -0.0477 -11.9852 0.4198 0.8350 0.3556
-5.2832 5.7167 2.9032 -0.4513 -0.7179 0.5300
-0.2345 -0.1767 12.6117 0.0472 -0.8491 -0.5261
